data_1508232
loop_
_publ_author_name
'Hui Zhou'
'Thierry Maris'
'James D. Wuest'

_publ_section_title
;
 Using Systematic Comparisons of 2D and 3D Structures To Reveal Principles
 of Molecular Organization. Tetraesters of Linear Bisisophthalic Acids
;
_journal_name_full 'J. Phys. Chem. C'
_journal_page_first 13052
_journal_page_last 13062
_journal_paper_doi 10.1021/jp300029z
_journal_volume 116
_journal_year 2012
_chemical_compound_source 'Synthesized by the authors. See text'
_chemical_formula_moiety 'C42 H34 O8, 2(C H Cl3)'
_chemical_formula_sum 'C44 H36 Cl6 O8'
_chemical_formula_weight 905.43
_chemical_name_systematic
; 
 ? 
;
_space_group_IT_number 2
_symmetry_cell_setting triclinic
_symmetry_space_group_name_Hall '-P 1'
_symmetry_space_group_name_H-M 'P -1'
_atom_sites_solution_hydrogens geom
_atom_sites_solution_primary direct
_atom_sites_solution_secondary difmap
_audit_creation_method SHELXL-97
_cell_angle_alpha 67.405(5)
_cell_angle_beta 73.348(3)
_cell_angle_gamma 64.216(4)
_cell_formula_units_Z 1
_cell_length_a 9.0194(7)
_cell_length_b 10.2710(12)
_cell_length_c 13.3188(11)
_cell_measurement_reflns_used 10050
_cell_measurement_temperature 100
_cell_measurement_theta_max 67.26
_cell_measurement_theta_min 3.63
_cell_volume 1015.07(17)
_computing_cell_refinement 'APEX II (Bruker, 2006)'
_computing_data_collection 'APEX II (Bruker, 2006)'
_computing_data_reduction 'SAINT (Bruker, 2004)'
_computing_molecular_graphics 'SHELXTL (Bruker, 1997)'
_computing_publication_material 'UdMX (local program)'
_computing_structure_refinement 'SHELXL97 (Sheldrick, 1997)'
_computing_structure_solution 'SHELXS97 (Sheldrick, 1997)'
_diffrn_ambient_temperature 100
_diffrn_detector_area_resol_mean 8.2
_diffrn_measured_fraction_theta_full 0.860
_diffrn_measured_fraction_theta_max 0.860
_diffrn_measurement_device_type 'Bruker Microstar'
_diffrn_measurement_method \w
_diffrn_radiation_monochromator 'Helios optics'
_diffrn_radiation_source 'Rotating Anode'
_diffrn_radiation_type CuK\a
_diffrn_radiation_wavelength 1.54178
_diffrn_reflns_av_R_equivalents 0.039
_diffrn_reflns_av_sigmaI/netI 0.0303
_diffrn_reflns_limit_h_max 10
_diffrn_reflns_limit_h_min -10
_diffrn_reflns_limit_k_max 12
_diffrn_reflns_limit_k_min -12
_diffrn_reflns_limit_l_max 15
_diffrn_reflns_limit_l_min -15
_diffrn_reflns_number 15440
_diffrn_reflns_theta_full 67.77
_diffrn_reflns_theta_max 67.77
_diffrn_reflns_theta_min 3.63
_exptl_absorpt_coefficient_mu 4.320
_exptl_absorpt_correction_T_max 0.6492
_exptl_absorpt_correction_T_min 0.4934
_exptl_absorpt_correction_type multi-scan
_exptl_absorpt_process_details 'Sadabs (Sheldrick,1996)'
_exptl_crystal_colour Colorless
_exptl_crystal_density_diffrn 1.481
_exptl_crystal_density_method 'not measured'
_exptl_crystal_description block
_exptl_crystal_F_000 466
_exptl_crystal_size_max 0.16
_exptl_crystal_size_mid 0.12
_exptl_crystal_size_min 0.10
_refine_diff_density_max 0.943
_refine_diff_density_min -0.539
_refine_diff_density_rms 0.066
_refine_ls_extinction_method none
_refine_ls_goodness_of_fit_ref 1.043
_refine_ls_hydrogen_treatment constr
_refine_ls_matrix_type full
_refine_ls_number_parameters 264
_refine_ls_number_reflns 3170
_refine_ls_number_restraints 0
_refine_ls_restrained_S_all 1.043
_refine_ls_R_factor_all 0.0440
_refine_ls_R_factor_gt 0.0415
_refine_ls_shift/su_max 0.000
_refine_ls_shift/su_mean 0.000
_refine_ls_structure_factor_coef Fsqd
_refine_ls_weighting_details 'calc w=1/[\s^2^(Fo^2^)+(0.0674P)^2^+0.8573P] where P=(Fo^2^+2Fc^2^)/3'
_refine_ls_weighting_scheme calc
_refine_ls_wR_factor_gt 0.1132
_refine_ls_wR_factor_ref 0.1155
_reflns_number_gt 2928
_reflns_number_total 3170
_reflns_threshold_expression I>2\s(I)
_cod_data_source_file deposit.cif
_cod_data_source_block jw1301
_cod_depositor_comments
;
The following automatic conversions were performed:

'_geom_bond_publ_flag' value 'Y' changed to 'y' according to the
built-in table from CIF Core dictionary named 'cif_core.dic' version
2.4.1 from 2010-06-29 (31 time).

'_geom_angle_publ_flag' value 'Y'
changed to 'y' according to the built-in table from CIF Core
dictionary named 'cif_core.dic' version 2.4.1 from 2010-06-29 (40
times).

Automatic conversion script
Id: cif_fix_values 1715 2011-07-08 13:25:40Z adriana 
;
_cod_original_cell_volume 1015.08(17)
_cod_original_sg_symbol_H-M P-1
_cod_database_code 1508232

loop_
_symmetry_equiv_pos_as_xyz
'x, y, z'
'-x, -y, -z'

loop_
_atom_site_label
_atom_site_type_symbol
_atom_site_fract_x
_atom_site_fract_y
_atom_site_fract_z
_atom_site_U_iso_or_equiv
_atom_site_adp_type
_atom_site_occupancy
_atom_site_symmetry_multiplicity
_atom_site_calc_flag
_atom_site_refinement_flags
C1 C 0.9979(3) -0.1466(3) 1.30223(19) 0.0257(6) Uani 1 1 d .
H1 H 1.0355 -0.1929 1.3719 0.031 Uiso 1 1 calc R
C2 C 1.1101(3) -0.1412(3) 1.20884(19) 0.0229(5) Uani 1 1 d .
H2 H 1.2255 -0.1848 1.2142 0.028 Uiso 1 1 calc R
C3 C 1.0583(3) -0.0718(3) 1.10368(18) 0.0186(5) Uani 1 1 d .
C4 C 0.8831(2) -0.0064(3) 1.09756(18) 0.0182(5) Uani 1 1 d .
C5 C 0.7707(3) -0.0167(3) 1.19765(19) 0.0219(5) Uani 1 1 d .
H5 H 0.6545 0.0245 1.1950 0.026 Uiso 1 1 calc R
C6 C 0.8252(3) -0.0836(3) 1.29610(19) 0.0255(6) Uani 1 1 d .
H6 H 0.7475 -0.0886 1.3617 0.031 Uiso 1 1 calc R
C7 C 0.8278(3) 0.0633(3) 0.99451(18) 0.0186(5) Uani 1 1 d .
C8 C 0.6531(3) 0.1258(3) 0.98860(17) 0.0190(5) Uani 1 1 d .
C9 C 0.5079(3) 0.1763(3) 0.98369(18) 0.0209(5) Uani 1 1 d .
C10 C 0.3356(3) 0.2404(3) 0.97035(18) 0.0193(5) Uani 1 1 d .
C11 C 0.2931(3) 0.3063(3) 0.86450(18) 0.0201(5) Uani 1 1 d .
H11 H 0.3779 0.3099 0.8028 0.024 Uiso 1 1 calc R
C12 C 0.1275(3) 0.3669(3) 0.84864(18) 0.0196(5) Uani 1 1 d .
C13 C 0.0029(3) 0.3614(3) 0.93912(19) 0.0195(5) Uani 1 1 d .
H13 H -0.1101 0.4014 0.9284 0.023 Uiso 1 1 calc R
C14 C 0.0438(3) 0.2980(3) 1.04415(18) 0.0196(5) Uani 1 1 d .
C15 C 0.2096(3) 0.2373(3) 1.06057(19) 0.0210(5) Uani 1 1 d .
H15 H 0.2370 0.1938 1.1331 0.025 Uiso 1 1 calc R
C16 C 0.0793(3) 0.4343(3) 0.73665(19) 0.0233(5) Uani 1 1 d .
C17 C 0.1710(3) 0.4864(4) 0.5469(2) 0.0363(7) Uani 1 1 d .
H17A H 0.0878 0.5913 0.5320 0.044 Uiso 1 1 calc R
H17B H 0.1227 0.4208 0.5399 0.044 Uiso 1 1 calc R
C18 C 0.3239(4) 0.4824(4) 0.4668(2) 0.0479(8) Uani 1 1 d .
H18A H 0.3698 0.5493 0.4729 0.072 Uiso 1 1 calc R
H18B H 0.2974 0.5167 0.3922 0.072 Uiso 1 1 calc R
H18C H 0.4060 0.3785 0.4820 0.072 Uiso 1 1 calc R
C19 C -0.0851(3) 0.2920(3) 1.14443(19) 0.0210(5) Uani 1 1 d .
C20 C -0.3740(3) 0.3581(3) 1.20940(19) 0.0234(5) Uani 1 1 d .
H20A H -0.3765 0.4190 1.2526 0.028 Uiso 1 1 calc R
H20B H -0.3596 0.2539 1.2585 0.028 Uiso 1 1 calc R
C21 C -0.5319(3) 0.4279(3) 1.1605(2) 0.0283(6) Uani 1 1 d .
H21A H -0.5438 0.5304 1.1115 0.042 Uiso 1 1 calc R
H21B H -0.6269 0.4330 1.2194 0.042 Uiso 1 1 calc R
H21C H -0.5281 0.3659 1.1186 0.042 Uiso 1 1 calc R
C30 C 0.2346(3) 0.9954(3) 0.39225(19) 0.0295(6) Uani 1 1 d .
H30 H 0.1368 1.0271 0.3554 0.035 Uiso 1 1 calc R
Cl1 Cl 0.41378(7) 0.89318(8) 0.31832(5) 0.0329(2) Uani 1 1 d .
Cl2 Cl 0.20188(7) 0.87963(8) 0.52703(4) 0.0316(2) Uani 1 1 d .
Cl3 Cl 0.25258(11) 1.15792(9) 0.39191(6) 0.0498(2) Uani 1 1 d .
O1 O -0.06032(19) 0.4812(2) 0.71848(14) 0.0298(4) Uani 1 1 d .
O2 O 0.21100(19) 0.4336(2) 0.65757(13) 0.0293(4) Uani 1 1 d .
O3 O -0.05445(19) 0.2393(2) 1.23682(13) 0.0287(4) Uani 1 1 d .
O4 O -0.23812(17) 0.35545(19) 1.11762(12) 0.0220(4) Uani 1 1 d .

loop_
_atom_site_aniso_label
_atom_site_aniso_U_11
_atom_site_aniso_U_22
_atom_site_aniso_U_33
_atom_site_aniso_U_23
_atom_site_aniso_U_13
_atom_site_aniso_U_12
C1 0.0295(12) 0.0218(17) 0.0226(11) -0.0009(11) -0.0100(10) -0.0076(12)
C2 0.0196(10) 0.0192(16) 0.0285(12) -0.0039(11) -0.0091(9) -0.0052(10)
C3 0.0164(10) 0.0143(15) 0.0255(11) -0.0054(10) -0.0057(9) -0.0050(10)
C4 0.0163(10) 0.0142(15) 0.0244(11) -0.0052(11) -0.0042(9) -0.0059(10)
C5 0.0191(10) 0.0192(16) 0.0267(11) -0.0058(11) -0.0027(9) -0.0077(10)
C6 0.0261(11) 0.0252(17) 0.0232(11) -0.0056(11) -0.0010(9) -0.0106(11)
C7 0.0156(9) 0.0145(15) 0.0257(11) -0.0053(11) -0.0050(9) -0.0050(10)
C8 0.0196(11) 0.0140(15) 0.0217(10) -0.0037(10) -0.0046(9) -0.0052(10)
C9 0.0208(11) 0.0178(16) 0.0236(11) -0.0055(11) -0.0031(9) -0.0073(10)
C10 0.0155(10) 0.0125(15) 0.0289(11) -0.0061(11) -0.0056(9) -0.0030(10)
C11 0.0161(10) 0.0155(15) 0.0267(11) -0.0071(11) -0.0027(9) -0.0038(10)
C12 0.0178(10) 0.0135(15) 0.0259(11) -0.0055(11) -0.0048(9) -0.0035(10)
C13 0.0140(9) 0.0134(15) 0.0296(11) -0.0068(11) -0.0055(9) -0.0019(10)
C14 0.0170(10) 0.0136(15) 0.0261(11) -0.0058(11) -0.0024(9) -0.0044(10)
C15 0.0199(11) 0.0152(16) 0.0249(11) -0.0037(11) -0.0067(9) -0.0038(10)
C16 0.0185(10) 0.0195(16) 0.0281(12) -0.0075(11) -0.0046(9) -0.0027(10)
C17 0.0322(13) 0.038(2) 0.0265(12) -0.0023(13) -0.0125(11) -0.0028(13)
C18 0.0430(16) 0.056(3) 0.0296(14) -0.0113(15) -0.0083(12) -0.0041(16)
C19 0.0176(10) 0.0143(16) 0.0280(12) -0.0046(11) -0.0044(9) -0.0038(10)
C20 0.0181(10) 0.0215(16) 0.0244(11) -0.0063(11) 0.0032(9) -0.0063(10)
C21 0.0168(10) 0.0306(18) 0.0317(12) -0.0094(12) 0.0010(9) -0.0063(11)
C30 0.0253(11) 0.0291(18) 0.0245(11) -0.0055(12) -0.0011(10) -0.0054(12)
Cl1 0.0238(3) 0.0396(5) 0.0331(3) -0.0154(3) 0.0039(2) -0.0108(3)
Cl2 0.0273(3) 0.0325(5) 0.0231(3) -0.0015(3) -0.0021(2) -0.0073(3)
Cl3 0.0762(5) 0.0315(6) 0.0382(4) -0.0092(4) 0.0001(4) -0.0228(4)
O1 0.0195(8) 0.0324(13) 0.0321(9) -0.0058(9) -0.0100(7) -0.0043(8)
O2 0.0205(8) 0.0346(13) 0.0228(8) -0.0039(8) -0.0049(6) -0.0042(8)
O3 0.0232(8) 0.0309(12) 0.0234(8) -0.0016(8) -0.0038(7) -0.0076(8)
O4 0.0141(7) 0.0222(11) 0.0239(8) -0.0062(8) -0.0005(6) -0.0037(7)

loop_
_atom_type_symbol
_atom_type_description
_atom_type_scat_dispersion_real
_atom_type_scat_dispersion_imag
_atom_type_scat_source
C C 0.0181 0.0091 'International Tables Vol C Tables 4.2.6.8 and 6.1.1.4'
H H 0.0000 0.0000 'International Tables Vol C Tables 4.2.6.8 and 6.1.1.4'
O O 0.0492 0.0322 'International Tables Vol C Tables 4.2.6.8 and 6.1.1.4'
Cl Cl 0.3639 0.7018 'International Tables Vol C Tables 4.2.6.8 and 6.1.1.4'

loop_
_geom_angle_atom_site_label_1
_geom_angle_atom_site_label_2
_geom_angle_atom_site_label_3
_geom_angle_site_symmetry_1
_geom_angle_site_symmetry_3
_geom_angle
_geom_angle_publ_flag
C2 C1 C6 . . 120.3(2) y
C2 C1 H1 . . 119.9 ?
C6 C1 H1 . . 119.9 ?
C1 C2 C3 . . 121.3(2) y
C1 C2 H2 . . 119.3 ?
C3 C2 H2 . . 119.3 ?
C7 C3 C2 2_757 . 122.41(19) y
C7 C3 C4 2_757 . 119.2(2) y
C2 C3 C4 . . 118.35(19) y
C7 C4 C5 . . 122.04(19) y
C7 C4 C3 . . 119.74(19) y
C5 C4 C3 . . 118.2(2) y
C6 C5 C4 . . 121.5(2) y
C6 C5 H5 . . 119.2 ?
C4 C5 H5 . . 119.2 ?
C5 C6 C1 . . 120.3(2) y
C5 C6 H6 . . 119.9 ?
C1 C6 H6 . . 119.9 ?
C4 C7 C3 . 2_757 121.02(19) y
C4 C7 C8 . . 119.65(19) y
C3 C7 C8 2_757 . 119.3(2) y
C9 C8 C7 . . 179.3(2) y
C8 C9 C10 . . 176.4(2) y
C11 C10 C15 . . 119.27(19) y
C11 C10 C9 . . 118.96(19) y
C15 C10 C9 . . 121.8(2) y
C12 C11 C10 . . 120.44(19) y
C12 C11 H11 . . 119.8 ?
C10 C11 H11 . . 119.8 ?
C11 C12 C13 . . 119.9(2) y
C11 C12 C16 . . 121.48(19) y
C13 C12 C16 . . 118.63(19) y
C14 C13 C12 . . 120.02(19) y
C14 C13 H13 . . 120 ?
C12 C13 H13 . . 120 ?
C13 C14 C15 . . 120.37(19) y
C13 C14 C19 . . 122.33(19) y
C15 C14 C19 . . 117.3(2) y
C14 C15 C10 . . 120.0(2) y
C14 C15 H15 . . 120 ?
C10 C15 H15 . . 120 ?
O1 C16 O2 . . 123.5(2) y
O1 C16 C12 . . 124.2(2) y
O2 C16 C12 . . 112.28(18) y
O2 C17 C18 . . 109.4(2) y
O2 C17 H17A . . 109.8 ?
C18 C17 H17A . . 109.8 ?
O2 C17 H17B . . 109.8 ?
C18 C17 H17B . . 109.8 ?
H17A C17 H17B . . 108.2 ?
C17 C18 H18A . . 109.5 ?
C17 C18 H18B . . 109.5 ?
H18A C18 H18B . . 109.5 ?
C17 C18 H18C . . 109.5 ?
H18A C18 H18C . . 109.5 ?
H18B C18 H18C . . 109.5 ?
O3 C19 O4 . . 124.41(19) y
O3 C19 C14 . . 124.2(2) y
O4 C19 C14 . . 111.38(19) y
O4 C20 C21 . . 106.68(18) y
O4 C20 H20A . . 110.4 ?
C21 C20 H20A . . 110.4 ?
O4 C20 H20B . . 110.4 ?
C21 C20 H20B . . 110.4 ?
H20A C20 H20B . . 108.6 ?
C20 C21 H21A . . 109.5 ?
C20 C21 H21B . . 109.5 ?
H21A C21 H21B . . 109.5 ?
C20 C21 H21C . . 109.5 ?
H21A C21 H21C . . 109.5 ?
H21B C21 H21C . . 109.5 ?
CL3 C30 CL2 . . 111.08(13) y
CL3 C30 CL1 . . 110.31(13) y
CL2 C30 CL1 . . 110.00(15) y
CL3 C30 H30 . . 108.5 ?
CL2 C30 H30 . . 108.5 ?
CL1 C30 H30 . . 108.5 ?
C16 O2 C17 . . 113.97(18) y
C19 O4 C20 . . 115.97(17) y

loop_
_geom_bond_atom_site_label_1
_geom_bond_atom_site_label_2
_geom_bond_site_symmetry_2
_geom_bond_distance
_geom_bond_publ_flag
C1 C2 . 1.360(3) y
C1 C6 . 1.417(3) y
C1 H1 . 0.95 ?
C2 C3 . 1.416(3) y
C2 H2 . 0.95 ?
C3 C7 2_757 1.412(3) y
C3 C4 . 1.436(3) y
C4 C7 . 1.404(3) y
C4 C5 . 1.424(3) y
C5 C6 . 1.348(3) y
C5 H5 . 0.95 ?
C6 H6 . 0.95 ?
C7 C3 2_757 1.412(3) y
C7 C8 . 1.433(3) y
C8 C9 . 1.191(3) y
C9 C10 . 1.435(3) y
C10 C11 . 1.394(3) y
C10 C15 . 1.398(3) y
C11 C12 . 1.391(3) y
C11 H11 . 0.95 ?
C12 C13 . 1.394(3) y
C12 C16 . 1.486(3) y
C13 C14 . 1.380(3) y
C13 H13 . 0.95 ?
C14 C15 . 1.394(3) y
C14 C19 . 1.500(3) y
C15 H15 . 0.95 ?
C16 O1 . 1.197(3) y
C16 O2 . 1.342(3) y
C17 O2 . 1.455(3) y
C17 C18 . 1.478(4) y
C17 H17a . 0.99 ?
C17 H17b . 0.99 ?
C18 H18a . 0.98 ?
C18 H18b . 0.98 ?
C18 H18c . 0.98 ?
C19 O3 . 1.199(3) y
C19 O4 . 1.333(3) y
C20 O4 . 1.461(2) y
C20 C21 . 1.501(3) y
C20 H20a . 0.99 ?
C20 H20b . 0.99 ?
C21 H21a . 0.98 ?
C21 H21b . 0.98 ?
C21 H21c . 0.98 ?
C30 Cl3 . 1.744(3) y
C30 Cl2 . 1.757(3) y
C30 Cl1 . 1.758(2) y
C30 H30 . 1 ?
